data_9011912
loop_
_publ_author_name
'Kabalov, Y. K.'
'Sokolova, E. V.'
'Pekov, I. V.'

_publ_section_title
;
 Crystal structure of belovite-(La)
;
_journal_name_full 'Soviet Physics Doklady'
_journal_page_first 344
_journal_page_last 348
_journal_volume 42
_journal_year 1997
_chemical_compound_source 'Mt. Kukisvumchorr, Khibiny alkaline massif, Kola Peninsula, Russia'
_chemical_formula_sum 'Ba0.12 Ca0.06 Ce0.4 F La0.599 Na0.981 O12 P3 Sr2.754'
_chemical_name_mineral Belovite-(La)
_space_group_IT_number 147
_symmetry_space_group_name_Hall '-P 3'
_symmetry_space_group_name_H-M 'P -3'
_cell_angle_alpha 90
_cell_angle_beta 90
_cell_angle_gamma 120
_cell_length_a 9.6641
_cell_length_b 9.6641
_cell_length_c 7.1825
_cell_formula_units_Z 2
_cell_volume 580.937
_database_code_amcsd 0015622
_exptl_crystal_density_diffrn 4.150
_cod_original_formula_sum 'Sr2.754 Ca.06 Ba.12 Na.981 La.599 Ce.4 P3 O12 F'
_cod_database_code 9011912

loop_
_space_group_symop_operation_xyz
x,y,z
y,-x+y,-z
-x+y,-x,z
-x,-y,-z
-y,x-y,z
x-y,x,-z

loop_
_atom_site_aniso_label
_atom_site_aniso_U_11
_atom_site_aniso_U_22
_atom_site_aniso_U_33
_atom_site_aniso_U_12
_atom_site_aniso_U_13
_atom_site_aniso_U_23
SrA3 0.04507 0.04578 0.05332 0.01136 -0.00914 0.00853
CaA3 0.04507 0.04578 0.05332 0.01136 -0.00914 0.00853
BaA3 0.04507 0.04578 0.05332 0.01136 -0.00914 0.00853
NaA1 0.02839 0.02839 0.01829 0.01419 0.00000 0.00000
LaA1 0.02839 0.02839 0.01829 0.01419 0.00000 0.00000
CeA1 0.02839 0.02839 0.01829 0.01419 0.00000 0.00000
LaA2 0.03442 0.03442 0.03580 0.01739 0.00000 0.00000
CeA2 0.03442 0.03442 0.03580 0.01739 0.00000 0.00000
NaA2 0.03442 0.03442 0.03580 0.01739 0.00000 0.00000

loop_
_atom_site_label
_atom_site_fract_x
_atom_site_fract_y
_atom_site_fract_z
_atom_site_occupancy
_atom_site_U_iso_or_equiv
SrA3 0.23720 -0.01950 0.24490 0.91800 ?
CaA3 0.23720 -0.01950 0.24490 0.02000 ?
BaA3 0.23720 -0.01950 0.24490 0.04000 ?
NaA1 0.33333 0.66667 0.01500 0.77700 ?
LaA1 0.33333 0.66667 0.01500 0.13300 ?
CeA1 0.33333 0.66667 0.01500 0.08000 ?
LaA2 0.33333 0.66667 0.51200 0.46600 ?
CeA2 0.33333 0.66667 0.51200 0.32000 ?
NaA2 0.33333 0.66667 0.51200 0.20400 ?
P 0.40230 0.36700 0.24280 1.00000 0.03166
O1 0.48100 0.14900 0.74700 1.00000 0.04306
O2 0.32600 0.26500 0.08500 1.00000 0.05699
O3 0.36300 0.29200 0.43300 1.00000 0.02406
O4 0.53600 0.11100 0.23500 1.00000 0.04559
F5 0.00000 0.00000 0.28700 1.00000 0.02533

loop_
_cod_related_entry_id
_cod_related_entry_database
_cod_related_entry_code
1 AMCSD 0015622
